data_7215896
loop_
_publ_author_name
'He, Yuan-Chun'
'Guo, Jiao'
'Zhang, Hong-Mei'
'Ma, Jian-Fang'
'Liu, Ying-Ying'

_publ_section_title
;
 Tuning the void volume in a series of isomorphic porous metal--organic
 frameworks by varying the solvent size and length of organic ligands
;
_journal_issue 24
_journal_name_full CrystEngComm
_journal_page_first 5450
_journal_paper_doi 10.1039/c4ce00347k
_journal_volume 16
_journal_year 2014
_chemical_formula_moiety 'C48 H72 Cd3 N32 O7'
_chemical_formula_sum 'C48 H72 Cd3 N32 O7'
_chemical_formula_weight 1546.58
_chemical_name_systematic
;
 ?
;
_space_group_IT_number 14
_symmetry_cell_setting monoclinic
_symmetry_space_group_name_Hall '-P 2ybc'
_symmetry_space_group_name_H-M 'P 1 21/c 1'
_atom_sites_solution_hydrogens geom
_atom_sites_solution_primary direct
_atom_sites_solution_secondary difmap
_audit_creation_method SHELXL-97
_cell_angle_alpha 90.00
_cell_angle_beta 96.637(4)
_cell_angle_gamma 90.00
_cell_formula_units_Z 2
_cell_length_a 10.9740(5)
_cell_length_b 22.6690(13)
_cell_length_c 14.1060(7)
_cell_measurement_reflns_used 3258
_cell_measurement_temperature 293(2)
_cell_measurement_theta_max 29.1440
_cell_measurement_theta_min 3.0567
_cell_volume 3485.6(3)
_computing_cell_refinement CrysAlis
_computing_data_collection 'CrysAlis (Oxford Diffraction, 2006)'
_computing_data_reduction CrysAlis
_computing_structure_refinement 'SHELXL-97 (Sheldrick, 2008)'
_computing_structure_solution 'SHELXL-97 (Sheldrick, 2008)'
_diffrn_ambient_temperature 293(2)
_diffrn_detector_area_resol_mean 10.0
_diffrn_measured_fraction_theta_full 0.976
_diffrn_measured_fraction_theta_max 0.840
_diffrn_measurement_device_type 'Oxford Diffraction Gemini R Ultra'
_diffrn_measurement_method '\w scan'
_diffrn_radiation_monochromator graphite
_diffrn_radiation_source 'fine-focus sealed tube'
_diffrn_radiation_type MoK\a
_diffrn_radiation_wavelength 0.71069
_diffrn_reflns_av_R_equivalents 0.0526
_diffrn_reflns_av_sigmaI/netI 0.1051
_diffrn_reflns_limit_h_max 10
_diffrn_reflns_limit_h_min -13
_diffrn_reflns_limit_k_max 17
_diffrn_reflns_limit_k_min -29
_diffrn_reflns_limit_l_max 15
_diffrn_reflns_limit_l_min -18
_diffrn_reflns_number 14789
_diffrn_reflns_theta_full 25.00
_diffrn_reflns_theta_max 29.21
_diffrn_reflns_theta_min 3.06
_exptl_absorpt_coefficient_mu 0.975
_exptl_absorpt_correction_T_max 0.8441
_exptl_absorpt_correction_T_min 0.8289
_exptl_absorpt_correction_type multi-scan
_exptl_crystal_colour colorless
_exptl_crystal_density_diffrn 1.474
_exptl_crystal_density_method 'not measured'
_exptl_crystal_description block
_exptl_crystal_F_000 1568
_exptl_crystal_size_max 0.20
_exptl_crystal_size_mid 0.19
_exptl_crystal_size_min 0.18
_refine_diff_density_max 1.214
_refine_diff_density_min -0.815
_refine_diff_density_rms 0.106
_refine_ls_extinction_method none
_refine_ls_goodness_of_fit_ref 1.027
_refine_ls_hydrogen_treatment mixed
_refine_ls_matrix_type full
_refine_ls_number_parameters 473
_refine_ls_number_reflns 7934
_refine_ls_number_restraints 71
_refine_ls_restrained_S_all 1.024
_refine_ls_R_factor_all 0.1180
_refine_ls_R_factor_gt 0.0599
_refine_ls_shift/su_max 0.000
_refine_ls_shift/su_mean 0.000
_refine_ls_structure_factor_coef Fsqd
_refine_ls_weighting_details 'calc w=1/[\s^2^(Fo^2^)+(0.0448P)^2^+0.0000P] where P=(Fo^2^+2Fc^2^)/3'
_refine_ls_weighting_scheme calc
_refine_ls_wR_factor_gt 0.1079
_refine_ls_wR_factor_ref 0.1343
_reflns_number_gt 4753
_reflns_number_total 7934
_reflns_threshold_expression >2\s(I)
_cod_data_source_file c4ce00347k2.cif
_cod_data_source_block 4
_cod_depositor_comments 'Adding full bibliography for 7215893--7215898.cif.'
_cod_original_sg_symbol_H-M 'p 21/c'
_cod_database_code 7215896

loop_
_symmetry_equiv_pos_as_xyz
'x, y, z'
'-x, y+1/2, -z+1/2'
'-x, -y, -z'
'x, -y-1/2, z-1/2'

loop_
_atom_site_label
_atom_site_type_symbol
_atom_site_fract_x
_atom_site_fract_y
_atom_site_fract_z
_atom_site_U_iso_or_equiv
_atom_site_adp_type
_atom_site_occupancy
_atom_site_symmetry_multiplicity
_atom_site_calc_flag
_atom_site_refinement_flags
_atom_site_disorder_assembly
_atom_site_disorder_group
Cd1 Cd 0.0000 0.0000 0.0000 0.03483(16) Uani 1 2 d S . .
Cd2 Cd -0.13181(3) 0.073232(19) -0.22194(3) 0.03501(13) Uani 1 1 d . . .
C1 C 0.6181(5) 0.0565(3) -0.1317(4) 0.0577(19) Uani 1 1 d . . .
H1 H 0.6776 0.0444 -0.0833 0.069 Uiso 1 1 calc R . .
C2 C 0.4987(5) 0.0542(3) -0.1158(4) 0.059(2) Uani 1 1 d . . .
H2 H 0.4784 0.0405 -0.0575 0.070 Uiso 1 1 calc R . .
C3 C 0.4077(5) 0.0719(3) -0.1844(4) 0.0409(14) Uani 1 1 d . . .
C4 C 0.4441(5) 0.0928(3) -0.2686(4) 0.0569(19) Uani 1 1 d . . .
H4 H 0.3863 0.1064 -0.3171 0.068 Uiso 1 1 calc R . .
C5 C 0.5664(5) 0.0932(3) -0.2797(4) 0.0529(17) Uani 1 1 d . . .
H5 H 0.5893 0.1068 -0.3372 0.063 Uiso 1 1 calc R . .
C6 C 0.2797(5) 0.0662(3) -0.1693(4) 0.0414(14) Uani 1 1 d . . .
C7 C -0.0797(6) 0.2923(3) 0.2346(4) 0.0607(19) Uani 1 1 d . . .
H7 H -0.0493 0.2937 0.2989 0.073 Uiso 1 1 calc R . .
C8 C -0.0761(6) 0.2400(3) 0.1887(4) 0.0604(19) Uani 1 1 d . . .
H8 H -0.0431 0.2069 0.2209 0.072 Uiso 1 1 calc R . .
C9 C -0.1218(5) 0.2364(3) 0.0939(4) 0.0431(14) Uani 1 1 d . . .
C10 C -0.1684(5) 0.2868(3) 0.0495(4) 0.0488(15) Uani 1 1 d . . .
H10 H -0.2002 0.2865 -0.0146 0.059 Uiso 1 1 calc R . .
C11 C -0.1667(5) 0.3376(3) 0.1023(4) 0.0454(14) Uani 1 1 d . . .
H11 H -0.1980 0.3716 0.0718 0.054 Uiso 1 1 calc R . .
C12 C -0.1174(5) 0.1814(3) 0.0407(4) 0.0437(14) Uani 1 1 d . . .
C13 C -0.2772(12) -0.0274(6) -0.4807(9) 0.172(3) Uani 1 1 d DU . .
H13A H -0.2773 -0.0667 -0.5057 0.257 Uiso 1 1 calc R A 1
H13B H -0.2768 0.0004 -0.5321 0.257 Uiso 1 1 calc R A 1
H13C H -0.3493 -0.0214 -0.4493 0.257 Uiso 1 1 calc R A 1
C15 C 0.0214(12) -0.0508(6) -0.3475(10) 0.168(3) Uani 1 1 d DU . .
H15A H 0.0793 -0.0821 -0.3525 0.252 Uiso 1 1 calc R B 1
H15B H -0.0001 -0.0492 -0.2835 0.252 Uiso 1 1 calc R B 1
H15C H 0.0575 -0.0140 -0.3630 0.252 Uiso 1 1 calc R B 1
C16 C -0.1032(12) -0.1090(6) -0.4883(9) 0.171(3) Uani 1 1 d U . .
H16A H -0.0350 -0.1357 -0.4813 0.256 Uiso 1 1 calc R C 1
H16B H -0.1092 -0.0909 -0.5502 0.256 Uiso 1 1 calc R C 1
H16C H -0.1774 -0.1302 -0.4817 0.256 Uiso 1 1 calc R C 1
C17 C 0.6161(12) 0.2537(7) -0.2551(12) 0.183(7) Uani 1 1 d D . .
H17A H 0.5815 0.2509 -0.3207 0.274 Uiso 1 1 calc R D 1
H17B H 0.5579 0.2394 -0.2147 0.274 Uiso 1 1 calc R D 1
H17C H 0.6894 0.2303 -0.2454 0.274 Uiso 1 1 calc R D 1
C19 C 0.5570(12) 0.3333(7) -0.3927(10) 0.190(7) Uani 1 1 d D . .
H19A H 0.5403 0.3660 -0.4354 0.285 Uiso 1 1 calc R E 1
H19B H 0.4812 0.3148 -0.3816 0.285 Uiso 1 1 calc R E 1
H19C H 0.6079 0.3052 -0.4205 0.285 Uiso 1 1 calc R E 1
C20 C 0.6472(17) 0.4171(7) -0.2810(14) 0.223(9) Uani 1 1 d . . .
H20A H 0.6204 0.4404 -0.3363 0.335 Uiso 1 1 calc R F 1
H20B H 0.7339 0.4221 -0.2645 0.335 Uiso 1 1 calc R F 1
H20C H 0.6048 0.4295 -0.2287 0.335 Uiso 1 1 calc R F 1
C21 C 0.3528(18) 0.2427(10) -0.6058(11) 0.313(13) Uani 1 1 d D . .
H21A H 0.2909 0.2716 -0.6249 0.470 Uiso 1 1 calc R G 1
H21B H 0.3469 0.2110 -0.6512 0.470 Uiso 1 1 calc R G 1
H21C H 0.4324 0.2605 -0.6031 0.470 Uiso 1 1 calc R G 1
C23 C 0.1942(13) 0.3059(7) -0.5272(10) 0.196(7) Uani 1 1 d . . .
H23A H 0.1455 0.3265 -0.4856 0.294 Uiso 1 1 calc R H 1
H23B H 0.1418 0.2903 -0.5805 0.294 Uiso 1 1 calc R H 1
H23C H 0.2522 0.3326 -0.5498 0.294 Uiso 1 1 calc R H 1
C24 C 0.2347(12) 0.2421(7) -0.3760(9) 0.173(6) Uani 1 1 d D . .
H24A H 0.1799 0.2706 -0.3538 0.260 Uiso 1 1 calc R I 1
H24B H 0.3104 0.2419 -0.3345 0.260 Uiso 1 1 calc R I 1
H24C H 0.1979 0.2037 -0.3763 0.260 Uiso 1 1 calc R I 1
N1 N 0.6540(4) 0.0753(2) -0.2136(3) 0.0495(13) Uani 1 1 d . . .
N2 N 0.2468(4) 0.0398(2) -0.0910(3) 0.0488(13) Uani 1 1 d . . .
N3 N 0.1255(4) 0.0430(2) -0.1024(3) 0.0446(12) Uani 1 1 d . . .
N4 N 0.0872(4) 0.0693(2) -0.1847(3) 0.0449(12) Uani 1 1 d . . .
N5 N 0.1829(4) 0.0848(2) -0.2277(3) 0.0470(13) Uani 1 1 d . . .
N6 N -0.1238(4) 0.3416(2) 0.1937(3) 0.0440(12) Uani 1 1 d . . .
N7 N -0.0790(5) 0.1308(2) 0.0811(3) 0.0486(12) Uani 1 1 d . . .
N8 N -0.0838(4) 0.0932(2) 0.0086(3) 0.0466(12) Uani 1 1 d . . .
N9 N -0.1219(4) 0.1212(2) -0.0715(3) 0.0423(11) Uani 1 1 d . . .
N10 N -0.1443(4) 0.1773(2) -0.0531(3) 0.0441(12) Uani 1 1 d . . .
N11 N -0.1288(4) -0.0128(2) -0.1385(3) 0.0442(12) Uani 1 1 d . . .
N12 N -0.1860(6) -0.0550(3) -0.1626(5) 0.089(2) Uani 1 1 d . . .
N13 N -0.2401(12) -0.0950(5) -0.1877(8) 0.207(7) Uani 1 1 d . . .
O1 O -0.1459(5) 0.0247(2) -0.3646(3) 0.0755(14) Uani 1 1 d D . .
O2 O 0.3867(8) 0.1842(4) -0.4522(6) 0.156(3) Uani 1 1 d . . .
O3 O 0.6969(9) 0.3385(5) -0.1571(7) 0.177(4) Uani 1 1 d . . .
C14 C -0.1644(19) -0.0184(11) -0.4103(19) 0.170(3) Uani 0.573(13) 1 d PDU J 1
C18 C 0.647(2) 0.3180(15) -0.2305(16) 0.140(13) Uani 0.573(13) 1 d PD J 1
C22 C 0.334(3) 0.2185(10) -0.5070(17) 0.149(11) Uani 0.573(13) 1 d PD J 1
N14 N -0.084(2) -0.0613(9) -0.4113(16) 0.169(3) Uani 0.573(13) 1 d PDU J 1
N15 N 0.620(3) 0.3544(13) -0.3019(17) 0.138(10) Uani 0.573(13) 1 d PD J 1
N16 N 0.2595(19) 0.2578(10) -0.4752(12) 0.126(8) Uani 0.573(13) 1 d PD J 1
C14' C -0.098(2) -0.0209(11) -0.386(2) 0.168(3) Uani 0.427(13) 1 d PDU J 2
C18' C 0.651(4) 0.3582(13) -0.236(2) 0.16(2) Uani 0.427(13) 1 d PD J 2
C22' C 0.303(3) 0.2270(10) -0.4465(14) 0.083(8) Uani 0.427(13) 1 d PD J 2
N14' N -0.1474(17) -0.0475(12) -0.4633(19) 0.170(3) Uani 0.427(13) 1 d PDU J 2
N15' N 0.614(3) 0.3152(9) -0.2951(15) 0.109(10) Uani 0.427(13) 1 d PD J 2
N16' N 0.288(2) 0.2612(10) -0.5226(12) 0.100(9) Uani 0.427(13) 1 d PD J 2
O1W O 0.5667(11) 0.1137(7) -0.5186(8) 0.104(4) Uani 0.50 1 d PD . .
H1A H 0.525(18) 0.143(7) -0.494(14) 0.156 Uiso 0.50 1 d PD . .
H1B H 0.613(16) 0.107(11) -0.565(10) 0.156 Uiso 0.50 1 d PD . .

loop_
_atom_site_aniso_label
_atom_site_aniso_U_11
_atom_site_aniso_U_22
_atom_site_aniso_U_33
_atom_site_aniso_U_23
_atom_site_aniso_U_13
_atom_site_aniso_U_12
Cd1 0.0302(3) 0.0310(3) 0.0437(3) 0.0046(2) 0.0059(2) 0.0029(3)
Cd2 0.0278(2) 0.0360(2) 0.0411(2) 0.00312(17) 0.00344(15) -0.00086(19)
C1 0.026(3) 0.094(6) 0.054(4) 0.027(4) 0.006(2) 0.001(3)
C2 0.030(3) 0.095(6) 0.052(4) 0.030(3) 0.007(3) 0.007(3)
C3 0.026(3) 0.053(4) 0.045(3) 0.007(3) 0.007(2) -0.003(3)
C4 0.032(3) 0.086(6) 0.052(4) 0.020(3) 0.004(3) 0.005(3)
C5 0.034(3) 0.073(5) 0.052(3) 0.013(3) 0.005(3) -0.003(3)
C6 0.028(3) 0.048(4) 0.048(3) 0.008(3) 0.004(2) 0.002(3)
C7 0.088(5) 0.058(5) 0.036(3) -0.009(3) 0.005(3) 0.029(4)
C8 0.088(5) 0.049(4) 0.043(4) 0.000(3) 0.002(3) 0.030(4)
C9 0.045(3) 0.042(4) 0.044(3) -0.003(3) 0.012(2) 0.005(3)
C10 0.059(4) 0.046(4) 0.039(3) -0.007(3) -0.004(3) 0.008(3)
C11 0.054(4) 0.036(4) 0.045(3) -0.003(3) -0.001(3) 0.009(3)
C12 0.043(3) 0.038(4) 0.051(3) 0.000(3) 0.009(2) 0.012(3)
C13 0.172(7) 0.120(6) 0.221(7) -0.073(5) 0.015(5) -0.006(5)
C15 0.169(7) 0.119(6) 0.216(7) -0.074(5) 0.020(5) -0.003(5)
C16 0.171(7) 0.120(6) 0.220(7) -0.075(5) 0.020(5) -0.004(5)
C17 0.126(11) 0.101(11) 0.33(2) 0.010(13) 0.084(11) -0.010(10)
C19 0.132(11) 0.217(19) 0.205(14) 0.058(13) -0.050(10) -0.014(11)
C20 0.27(2) 0.077(11) 0.32(2) 0.053(13) 0.012(16) 0.016(13)
C21 0.34(3) 0.45(4) 0.173(15) 0.087(19) 0.138(16) 0.03(2)
C23 0.155(13) 0.196(17) 0.234(16) 0.092(13) 0.011(10) 0.068(13)
C24 0.152(12) 0.199(16) 0.184(13) -0.012(12) 0.083(10) 0.022(11)
N1 0.030(3) 0.062(4) 0.055(3) 0.012(3) 0.002(2) -0.003(3)
N2 0.026(3) 0.063(4) 0.059(3) 0.017(3) 0.007(2) -0.002(3)
N3 0.031(3) 0.056(4) 0.048(3) 0.009(2) 0.012(2) 0.000(2)
N4 0.031(3) 0.055(3) 0.050(3) 0.007(2) 0.010(2) -0.002(2)
N5 0.031(3) 0.059(4) 0.051(3) 0.014(2) 0.005(2) -0.002(2)
N6 0.042(3) 0.044(3) 0.045(3) -0.009(2) 0.002(2) 0.006(2)
N7 0.062(3) 0.038(3) 0.045(3) -0.004(2) 0.004(2) 0.012(3)
N8 0.055(3) 0.038(3) 0.047(3) 0.000(2) 0.004(2) 0.012(3)
N9 0.043(3) 0.041(3) 0.042(3) 0.001(2) 0.0026(19) 0.010(2)
N10 0.057(3) 0.039(3) 0.035(3) -0.001(2) 0.004(2) 0.010(3)
N11 0.040(3) 0.034(3) 0.055(3) 0.005(2) -0.007(2) -0.005(2)
N12 0.087(5) 0.068(5) 0.100(5) 0.027(4) -0.040(4) -0.029(4)
N13 0.275(14) 0.100(8) 0.210(11) 0.028(7) -0.128(10) -0.116(9)
O1 0.114(4) 0.059(3) 0.051(3) -0.005(2) -0.002(2) 0.002(3)
O2 0.177(8) 0.141(8) 0.155(7) 0.043(6) 0.042(6) 0.061(7)
O3 0.195(9) 0.195(11) 0.136(7) 0.049(7) -0.007(6) 0.053(8)
C14 0.171(7) 0.118(6) 0.219(7) -0.074(5) 0.017(5) -0.006(5)
C18 0.102(18) 0.24(4) 0.074(15) 0.07(2) 0.001(13) 0.06(2)
C22 0.19(3) 0.14(3) 0.108(19) 0.072(18) 0.008(17) 0.01(2)
N14 0.170(7) 0.119(6) 0.217(7) -0.075(5) 0.020(5) -0.004(5)
N15 0.098(15) 0.18(3) 0.133(19) 0.06(2) -0.010(12) 0.03(2)
N16 0.111(15) 0.109(17) 0.16(2) 0.064(15) 0.046(13) 0.051(12)
C14' 0.169(7) 0.118(6) 0.216(7) -0.075(5) 0.021(5) -0.003(5)
C18' 0.14(3) 0.12(3) 0.22(5) 0.13(4) -0.03(3) 0.01(3)
C22' 0.097(19) 0.066(17) 0.090(16) -0.014(13) 0.027(15) 0.007(15)
N14' 0.171(7) 0.119(6) 0.219(7) -0.074(5) 0.018(5) -0.005(5)
N15' 0.094(18) 0.09(2) 0.14(3) 0.024(19) 0.012(17) 0.01(2)
N16' 0.091(17) 0.12(2) 0.087(16) 0.063(14) 0.008(11) -0.027(15)
O1W 0.080(9) 0.136(13) 0.097(9) 0.041(9) 0.014(6) 0.021(8)

loop_
_atom_type_symbol
_atom_type_description
_atom_type_scat_dispersion_real
_atom_type_scat_dispersion_imag
_atom_type_scat_source
C C 0.0033 0.0016 'International Tables Vol C Tables 4.2.6.8 and 6.1.1.4'
H H 0.0000 0.0000 'International Tables Vol C Tables 4.2.6.8 and 6.1.1.4'
N N 0.0061 0.0033 'International Tables Vol C Tables 4.2.6.8 and 6.1.1.4'
O O 0.0106 0.0060 'International Tables Vol C Tables 4.2.6.8 and 6.1.1.4'
Cd Cd -0.8075 1.2024 'International Tables Vol C Tables 4.2.6.8 and 6.1.1.4'

loop_
_geom_angle_atom_site_label_1
_geom_angle_atom_site_label_2
_geom_angle_atom_site_label_3
_geom_angle
_geom_angle_site_symmetry_1
_geom_angle_site_symmetry_3
N11 Cd1 N11 180.00(14) 3 .
N11 Cd1 N8 92.84(17) 3 .
N11 Cd1 N8 87.16(17) . .
N11 Cd1 N8 87.16(17) 3 3
N11 Cd1 N8 92.84(17) . 3
N8 Cd1 N8 180.0(2) . 3
N11 Cd1 N3 82.80(17) 3 3
N11 Cd1 N3 97.20(17) . 3
N8 Cd1 N3 94.74(17) . 3
N8 Cd1 N3 85.26(17) 3 3
N11 Cd1 N3 97.20(17) 3 .
N11 Cd1 N3 82.80(17) . .
N8 Cd1 N3 85.26(17) . .
N8 Cd1 N3 94.74(17) 3 .
N3 Cd1 N3 180.0(3) 3 .
N6 Cd2 N11 176.87(17) 4_565 .
N6 Cd2 O1 87.16(17) 4_565 .
N11 Cd2 O1 92.23(17) . .
N6 Cd2 N1 96.18(17) 4_565 1_455
N11 Cd2 N1 86.93(17) . 1_455
O1 Cd2 N1 95.01(18) . 1_455
N6 Cd2 N9 94.47(17) 4_565 .
N11 Cd2 N9 86.21(17) . .
O1 Cd2 N9 177.98(18) . .
N1 Cd2 N9 83.64(16) 1_455 .
N6 Cd2 N4 92.76(16) 4_565 .
N11 Cd2 N4 84.28(16) . .
O1 Cd2 N4 97.98(17) . .
N1 Cd2 N4 164.57(15) 1_455 .
N9 Cd2 N4 83.14(15) . .
N1 C1 C2 122.9(5) . .
N1 C1 H1 118.6 . .
C2 C1 H1 118.6 . .
C1 C2 C3 120.9(5) . .
C1 C2 H2 119.6 . .
C3 C2 H2 119.6 . .
C2 C3 C4 116.7(5) . .
C2 C3 C6 120.7(5) . .
C4 C3 C6 122.6(5) . .
C5 C4 C3 119.1(5) . .
C5 C4 H4 120.5 . .
C3 C4 H4 120.5 . .
N1 C5 C4 124.0(5) . .
N1 C5 H5 118.0 . .
C4 C5 H5 118.0 . .
N2 C6 N5 112.2(5) . .
N2 C6 C3 121.3(5) . .
N5 C6 C3 126.5(5) . .
N6 C7 C8 124.1(5) . .
N6 C7 H7 118.0 . .
C8 C7 H7 118.0 . .
C7 C8 C9 119.3(6) . .
C7 C8 H8 120.4 . .
C9 C8 H8 120.4 . .
C10 C9 C8 118.0(6) . .
C10 C9 C12 120.6(5) . .
C8 C9 C12 121.4(6) . .
C11 C10 C9 118.0(5) . .
C11 C10 H10 121.0 . .
C9 C10 H10 121.0 . .
N6 C11 C10 124.7(6) . .
N6 C11 H11 117.7 . .
C10 C11 H11 117.7 . .
N7 C12 N10 113.1(5) . .
N7 C12 C9 123.0(5) . .
N10 C12 C9 123.8(5) . .
N14' C13 C14 40.2(12) . .
N14' C13 H13A 74.7 . .
C14 C13 H13A 109.5 . .
N14' C13 H13B 103.8 . .
C14 C13 H13B 109.5 . .
H13A C13 H13B 109.5 . .
N14' C13 H13C 142.2 . .
C14 C13 H13C 109.5 . .
H13A C13 H13C 109.5 . .
H13B C13 H13C 109.5 . .
N14 C15 C14' 39.8(10) . .
N14 C15 H15A 109.5 . .
C14' C15 H15A 148.7 . .
N14 C15 H15B 109.5 . .
C14' C15 H15B 91.4 . .
H15A C15 H15B 109.5 . .
N14 C15 H15C 109.5 . .
C14' C15 H15C 83.7 . .
H15A C15 H15C 109.5 . .
H15B C15 H15C 109.5 . .
N14 C16 N14' 38.1(11) . .
N14 C16 H16A 109.5 . .
N14' C16 H16A 144.7 . .
N14 C16 H16B 109.5 . .
N14' C16 H16B 80.2 . .
H16A C16 H16B 109.5 . .
N14 C16 H16C 109.5 . .
N14' C16 H16C 98.1 . .
H16A C16 H16C 109.5 . .
H16B C16 H16C 109.5 . .
N15' C17 C18 36.3(11) . .
N15' C17 H17A 73.2 . .
C18 C17 H17A 109.5 . .
N15' C17 H17B 123.5 . .
C18 C17 H17B 109.5 . .
H17A C17 H17B 109.5 . .
N15' C17 H17C 122.9 . .
C18 C17 H17C 109.5 . .
H17A C17 H17C 109.5 . .
H17B C17 H17C 109.5 . .
N15 C19 N15' 35.3(12) . .
N15 C19 H19A 109.5 . .
N15' C19 H19A 144.7 . .
N15 C19 H19B 109.5 . .
N15' C19 H19B 90.4 . .
H19A C19 H19B 109.5 . .
N15 C19 H19C 109.5 . .
N15' C19 H19C 89.6 . .
H19A C19 H19C 109.5 . .
H19B C19 H19C 109.5 . .
C18' C20 N15 37.9(13) . .
C18' C20 H20A 147.1 . .
N15 C20 H20A 109.5 . .
C18' C20 H20B 91.4 . .
N15 C20 H20B 109.5 . .
H20A C20 H20B 109.5 . .
C18' C20 H20C 85.7 . .
N15 C20 H20C 109.5 . .
H20A C20 H20C 109.5 . .
H20B C20 H20C 109.5 . .
N16' C21 C22 42.5(13) . .
N16' C21 H21A 69.3 . .
C22 C21 H21A 109.5 . .
N16' C21 H21B 137.0 . .
C22 C21 H21B 109.5 . .
H21A C21 H21B 109.5 . .
N16' C21 H21C 111.1 . .
C22 C21 H21C 109.5 . .
H21A C21 H21C 109.5 . .
H21B C21 H21C 109.5 . .
N16 C23 N16' 31.1(8) . .
N16 C23 H23A 109.5 . .
N16' C23 H23A 139.5 . .
N16 C23 H23B 109.5 . .
N16' C23 H23B 97.9 . .
H23A C23 H23B 109.5 . .
N16 C23 H23C 109.5 . .
N16' C23 H23C 87.6 . .
H23A C23 H23C 109.5 . .
H23B C23 H23C 109.5 . .
C22' C24 N16 37.0(12) . .
C22' C24 H24A 146.1 . .
N16 C24 H24A 109.5 . .
C22' C24 H24B 86.1 . .
N16 C24 H24B 109.5 . .
H24A C24 H24B 109.5 . .
C22' C24 H24C 92.1 . .
N16 C24 H24C 109.5 . .
H24A C24 H24C 109.5 . .
H24B C24 H24C 109.5 . .
C5 N1 C1 116.5(5) . .
C5 N1 Cd2 128.0(4) . 1_655
C1 N1 Cd2 115.6(4) . 1_655
N3 N2 C6 103.8(4) . .
N2 N3 N4 110.0(4) . .
N2 N3 Cd1 124.2(3) . .
N4 N3 Cd1 125.5(3) . .
N5 N4 N3 109.5(4) . .
N5 N4 Cd2 135.9(4) . .
N3 N4 Cd2 114.5(3) . .
N4 N5 C6 104.5(4) . .
C11 N6 C7 116.0(5) . .
C11 N6 Cd2 122.5(4) . 4_566
C7 N6 Cd2 121.5(4) . 4_566
C12 N7 N8 104.0(4) . .
N9 N8 N7 109.2(5) . .
N9 N8 Cd1 118.9(3) . .
N7 N8 Cd1 130.3(4) . .
N8 N9 N10 110.0(4) . .
N8 N9 Cd2 121.3(4) . .
N10 N9 Cd2 128.5(3) . .
C12 N10 N9 103.7(4) . .
N12 N11 Cd2 125.0(4) . .
N12 N11 Cd1 127.4(4) . .
Cd2 N11 Cd1 107.6(2) . .
N13 N12 N11 178.4(11) . .
C14 O1 C14' 37.7(12) . .
C14 O1 Cd2 150.8(17) . .
C14' O1 Cd2 129.9(13) . .
C22 O2 C22' 44.6(12) . .
C18 O3 C18' 43.9(16) . .
O1 C14 N14 123.3(15) . .
O1 C14 C13 123.3(16) . .
N14 C14 C13 113.1(18) . .
O3 C18 N15 117(3) . .
O3 C18 C17 129.0(19) . .
N15 C18 C17 114(2) . .
O2 C22 N16 119(2) . .
O2 C22 C21 135(2) . .
N16 C22 C21 102.8(17) . .
C14 N14 C15 111.9(14) . .
C14 N14 C16 119.7(19) . .
C15 N14 C16 127.5(16) . .
C18 N15 C19 121(2) . .
C18 N15 C20 116(2) . .
C19 N15 C20 123.6(17) . .
C22 N16 C23 128.5(17) . .
C22 N16 C24 110.1(18) . .
C23 N16 C24 121.1(15) . .
O1 C14' N14' 116.5(16) . .
O1 C14' C15 132.4(16) . .
N14' C14' C15 110.6(12) . .
O3 C18' N15' 111(2) . .
O3 C18' C20 134(2) . .
N15' C18' C20 114(2) . .
N16' C22' O2 113.3(19) . .
N16' C22' C24 114.9(18) . .
O2 C22' C24 131.8(16) . .
C14' N14' C13 107.2(15) . .
C14' N14' C16 119.9(16) . .
C13 N14' C16 124.4(17) . .
C18' N15' C19 116.4(19) . .
C18' N15' C17 117.2(19) . .
C19 N15' C17 125.9(18) . .
C22' N16' C23 118.0(16) . .
C22' N16' C21 116.6(18) . .
C23 N16' C21 124.2(16) . .
H1A O1W H1B 141(10) . .

loop_
_geom_bond_atom_site_label_1
_geom_bond_atom_site_label_2
_geom_bond_distance
_geom_bond_site_symmetry_2
Cd1 N11 2.293(4) 3
Cd1 N11 2.293(4) .
Cd1 N8 2.313(5) .
Cd1 N8 2.313(5) 3
Cd1 N3 2.322(4) 3
Cd1 N3 2.322(4) .
Cd2 N6 2.275(5) 4_565
Cd2 N11 2.276(5) .
Cd2 O1 2.283(4) .
Cd2 N1 2.368(4) 1_455
Cd2 N9 2.377(4) .
Cd2 N4 2.402(4) .
C1 N1 1.333(7) .
C1 C2 1.356(7) .
C1 H1 0.9300 .
C2 C3 1.368(8) .
C2 H2 0.9300 .
C3 C4 1.380(7) .
C3 C6 1.450(7) .
C4 C5 1.369(8) .
C4 H4 0.9300 .
C5 N1 1.324(7) .
C5 H5 0.9300 .
C6 N2 1.341(7) .
C6 N5 1.336(7) .
C7 N6 1.323(8) .
C7 C8 1.354(9) .
C7 H7 0.9300 .
C8 C9 1.375(7) .
C8 H8 0.9300 .
C9 C10 1.373(8) .
C9 C12 1.460(8) .
C10 C11 1.369(8) .
C10 H10 0.9300 .
C11 N6 1.323(6) .
C11 H11 0.9300 .
C12 N7 1.327(7) .
C12 N10 1.325(6) .
C13 N14' 1.489(10) .
C13 C14 1.510(10) .
C13 H13A 0.9600 .
C13 H13B 0.9600 .
C13 H13C 0.9600 .
C15 N14 1.40(2) .
C15 C14' 1.516(9) .
C15 H15A 0.9600 .
C15 H15B 0.9600 .
C15 H15C 0.9600 .
C16 N14 1.530(19) .
C16 N14' 1.53(2) .
C16 H16A 0.9600 .
C16 H16B 0.9600 .
C16 H16C 0.9600 .
C17 N15' 1.503(10) .
C17 C18 1.53(4) .
C17 H17A 0.9600 .
C17 H17B 0.9600 .
C17 H17C 0.9600 .
C19 N15 1.47(3) .
C19 N15' 1.501(10) .
C19 H19A 0.9600 .
C19 H19B 0.9600 .
C19 H19C 0.9600 .
C20 C18' 1.48(3) .
C20 N15 1.47(3) .
C20 H20A 0.9600 .
C20 H20B 0.9600 .
C20 H20C 0.9600 .
C21 N16' 1.497(10) .
C21 C22 1.53(3) .
C21 H21A 0.9600 .
C21 H21B 0.9600 .
C21 H21C 0.9600 .
C23 N16 1.46(2) .
C23 N16' 1.44(2) .
C23 H23A 0.9600 .
C23 H23B 0.9600 .
C23 H23C 0.9600 .
C24 C22' 1.36(3) .
C24 N16 1.499(10) .
C24 H24A 0.9600 .
C24 H24B 0.9600 .
C24 H24C 0.9600 .
N1 Cd2 2.368(4) 1_655
N2 N3 1.324(6) .
N3 N4 1.329(6) .
N4 N5 1.320(6) .
N6 Cd2 2.275(5) 4_566
N7 N8 1.329(6) .
N8 N9 1.322(6) .
N9 N10 1.327(6) .
N11 N12 1.173(8) .
N12 N13 1.120(10) .
O1 C14 1.175(19) .
O1 C14' 1.216(9) .
O2 C22 1.20(2) .
O2 C22' 1.34(3) .
O3 C18 1.21(3) .
O3 C18' 1.25(3) .
C14 N14 1.311(10) .
C18 N15 1.309(10) .
C22 N16 1.320(10) .
C14' N14' 1.310(10) .
C18' N15' 1.321(10) .
C22' N16' 1.320(10) .
O1W H1A 0.888(10) .
O1W H1B 0.888(10) .

loop_
_geom_torsion_atom_site_label_1
_geom_torsion_atom_site_label_2
_geom_torsion_atom_site_label_3
_geom_torsion_atom_site_label_4
_geom_torsion
_geom_torsion_site_symmetry_1
_geom_torsion_site_symmetry_4
N1 C1 C2 C3 -0.4(12) . .
C1 C2 C3 C4 -1.1(11) . .
C1 C2 C3 C6 176.4(7) . .
C2 C3 C4 C5 1.7(10) . .
C6 C3 C4 C5 -175.7(6) . .
C3 C4 C5 N1 -1.0(11) . .
C2 C3 C6 N2 -4.8(10) . .
C4 C3 C6 N2 172.6(6) . .
C2 C3 C6 N5 175.8(7) . .
C4 C3 C6 N5 -6.8(10) . .
N6 C7 C8 C9 -0.8(11) . .
C7 C8 C9 C10 0.6(9) . .
C7 C8 C9 C12 178.5(6) . .
C8 C9 C10 C11 -0.1(9) . .
C12 C9 C10 C11 -178.0(5) . .
C9 C10 C11 N6 -0.4(9) . .
C10 C9 C12 N7 -176.6(6) . .
C8 C9 C12 N7 5.6(9) . .
C10 C9 C12 N10 7.5(9) . .
C8 C9 C12 N10 -170.4(6) . .
C4 C5 N1 C1 -0.6(11) . .
C4 C5 N1 Cd2 179.9(5) . 1_655
C2 C1 N1 C5 1.3(11) . .
C2 C1 N1 Cd2 -179.2(6) . 1_655
N5 C6 N2 N3 -0.5(7) . .
C3 C6 N2 N3 -180.0(5) . .
C6 N2 N3 N4 1.1(7) . .
C6 N2 N3 Cd1 175.2(4) . .
N11 Cd1 N3 N2 34.3(5) 3 .
N11 Cd1 N3 N2 -145.7(5) . .
N8 Cd1 N3 N2 126.5(5) . .
N8 Cd1 N3 N2 -53.5(5) 3 .
N3 Cd1 N3 N2 -97(100) 3 .
N11 Cd1 N3 N4 -152.5(5) 3 .
N11 Cd1 N3 N4 27.5(5) . .
N8 Cd1 N3 N4 -60.2(5) . .
N8 Cd1 N3 N4 119.8(5) 3 .
N3 Cd1 N3 N4 76(100) 3 .
N2 N3 N4 N5 -1.3(7) . .
Cd1 N3 N4 N5 -175.4(4) . .
N2 N3 N4 Cd2 176.2(4) . .
Cd1 N3 N4 Cd2 2.1(6) . .
N6 Cd2 N4 N5 -33.1(6) 4_565 .
N11 Cd2 N4 N5 145.9(6) . .
O1 Cd2 N4 N5 54.5(6) . .
N1 Cd2 N4 N5 -158.5(6) 1_455 .
N9 Cd2 N4 N5 -127.2(6) . .
N6 Cd2 N4 N3 150.4(4) 4_565 .
N11 Cd2 N4 N3 -30.7(4) . .
O1 Cd2 N4 N3 -122.1(4) . .
N1 Cd2 N4 N3 24.9(9) 1_455 .
N9 Cd2 N4 N3 56.2(4) . .
N3 N4 N5 C6 0.9(7) . .
Cd2 N4 N5 C6 -175.8(4) . .
N2 C6 N5 N4 -0.3(7) . .
C3 C6 N5 N4 179.2(6) . .
C10 C11 N6 C7 0.2(9) . .
C10 C11 N6 Cd2 -177.3(5) . 4_566
C8 C7 N6 C11 0.4(10) . .
C8 C7 N6 Cd2 177.9(5) . 4_566
N10 C12 N7 N8 -0.8(7) . .
C9 C12 N7 N8 -177.2(5) . .
C12 N7 N8 N9 1.0(6) . .
C12 N7 N8 Cd1 166.1(4) . .
N11 Cd1 N8 N9 148.6(4) 3 .
N11 Cd1 N8 N9 -31.4(4) . .
N8 Cd1 N8 N9 -28(13) 3 .
N3 Cd1 N8 N9 -128.4(4) 3 .
N3 Cd1 N8 N9 51.6(4) . .
N11 Cd1 N8 N7 -15.3(5) 3 .
N11 Cd1 N8 N7 164.7(5) . .
N8 Cd1 N8 N7 168(14) 3 .
N3 Cd1 N8 N7 67.7(5) 3 .
N3 Cd1 N8 N7 -112.3(5) . .
N7 N8 N9 N10 -0.8(6) . .
Cd1 N8 N9 N10 -167.9(4) . .
N7 N8 N9 Cd2 175.7(3) . .
Cd1 N8 N9 Cd2 8.6(5) . .
N6 Cd2 N9 N8 -157.6(4) 4_565 .
N11 Cd2 N9 N8 19.3(4) . .
O1 Cd2 N9 N8 59(5) . .
N1 Cd2 N9 N8 106.6(4) 1_455 .
N4 Cd2 N9 N8 -65.4(4) . .
N6 Cd2 N9 N10 18.2(5) 4_565 .
N11 Cd2 N9 N10 -164.9(5) . .
O1 Cd2 N9 N10 -126(5) . .
N1 Cd2 N9 N10 -77.6(5) 1_455 .
N4 Cd2 N9 N10 110.4(5) . .
N7 C12 N10 N9 0.3(6) . .
C9 C12 N10 N9 176.7(5) . .
N8 N9 N10 C12 0.3(6) . .
Cd2 N9 N10 C12 -175.9(4) . .
N6 Cd2 N11 N12 -116(3) 4_565 .
O1 Cd2 N11 N12 -37.5(6) . .
N1 Cd2 N11 N12 57.4(6) 1_455 .
N9 Cd2 N11 N12 141.3(6) . .
N4 Cd2 N11 N12 -135.3(6) . .
N6 Cd2 N11 Cd1 65(3) 4_565 .
O1 Cd2 N11 Cd1 144.2(2) . .
N1 Cd2 N11 Cd1 -120.9(2) 1_455 .
N9 Cd2 N11 Cd1 -37.08(19) . .
N4 Cd2 N11 Cd1 46.39(19) . .
N11 Cd1 N11 N12 33(63) 3 .
N8 Cd1 N11 N12 -137.7(7) . .
N8 Cd1 N11 N12 42.3(7) 3 .
N3 Cd1 N11 N12 -43.3(7) 3 .
N3 Cd1 N11 N12 136.7(7) . .
N11 Cd1 N11 Cd2 -149(61) 3 .
N8 Cd1 N11 Cd2 40.6(2) . .
N8 Cd1 N11 Cd2 -139.4(2) 3 .
N3 Cd1 N11 Cd2 135.0(2) 3 .
N3 Cd1 N11 Cd2 -45.0(2) . .
Cd2 N11 N12 N13 41(40) . .
Cd1 N11 N12 N13 -141(40) . .
N6 Cd2 O1 C14 -169(2) 4_565 .
N11 Cd2 O1 C14 14(2) . .
N1 Cd2 O1 C14 -73(2) 1_455 .
N9 Cd2 O1 C14 -25(6) . .
N4 Cd2 O1 C14 99(2) . .
N6 Cd2 O1 C14' 139(3) 4_565 .
N11 Cd2 O1 C14' -38(3) . .
N1 Cd2 O1 C14' -125(3) 1_455 .
N9 Cd2 O1 C14' -77(6) . .
N4 Cd2 O1 C14' 47(3) . .
C14' O1 C14 N14 3(4) . .
Cd2 O1 C14 N14 -77(4) . .
C14' O1 C14 C13 -170(7) . .
Cd2 O1 C14 C13 109(3) . .
N14' C13 C14 O1 154(5) . .
N14' C13 C14 N14 -21(3) . .
C18' O3 C18 N15 6(4) . .
C18' O3 C18 C17 -178(6) . .
N15' C17 C18 O3 -176(4) . .
N15' C17 C18 N15 1(4) . .
C22' O2 C22 N16 3(2) . .
C22' O2 C22 C21 162(5) . .
N16' C21 C22 O2 -158(5) . .
N16' C21 C22 N16 4(2) . .
O1 C14 N14 C15 4(4) . .
C13 C14 N14 C15 178(2) . .
O1 C14 N14 C16 -166(3) . .
C13 C14 N14 C16 8(4) . .
C14' C15 N14 C14 -5(4) . .
C14' C15 N14 C16 164(5) . .
N14' C16 N14 C14 15(3) . .
N14' C16 N14 C15 -153(4) . .
O3 C18 N15 C19 -178(2) . .
C17 C18 N15 C19 5(4) . .
O3 C18 N15 C20 -4(4) . .
C17 C18 N15 C20 179.2(19) . .
N15' C19 N15 C18 -4(3) . .
N15' C19 N15 C20 -178(6) . .
C18' C20 N15 C18 -3(4) . .
C18' C20 N15 C19 172(5) . .
O2 C22 N16 C23 175(2) . .
C21 C22 N16 C23 10(4) . .
O2 C22 N16 C24 -13(4) . .
C21 C22 N16 C24 -177.8(19) . .
N16' C23 N16 C22 -14(3) . .
N16' C23 N16 C24 175(5) . .
C22' C24 N16 C22 7(2) . .
C22' C24 N16 C23 180(4) . .
C14 O1 C14' N14' 20(3) . .
Cd2 O1 C14' N14' 161(2) . .
C14 O1 C14' C15 -169(8) . .
Cd2 O1 C14' C15 -28(6) . .
N14 C15 C14' O1 172(7) . .
N14 C15 C14' N14' -16(3) . .
C18 O3 C18' N15' -4(2) . .
C18 O3 C18' C20 -172(9) . .
N15 C20 C18' O3 169(8) . .
N15 C20 C18' N15' 1(3) . .
C22 O2 C22' N16' -12(3) . .
C22 O2 C22' C24 170(4) . .
N16 C24 C22' N16' 3(2) . .
N16 C24 C22' O2 -179(5) . .
O1 C14' N14' C13 -23(5) . .
C15 C14' N14' C13 164(3) . .
O1 C14' N14' C16 -172(3) . .
C15 C14' N14' C16 15(4) . .
C14 C13 N14' C14' 0(3) . .
C14 C13 N14' C16 147(5) . .
N14 C16 N14' C14' 3(3) . .
N14 C16 N14' C13 -140(5) . .
O3 C18' N15' C19 -180(3) . .
C20 C18' N15' C19 -9(5) . .
O3 C18' N15' C17 8(5) . .
C20 C18' N15' C17 179(3) . .
N15 C19 N15' C18' 6(3) . .
N15 C19 N15' C17 177(6) . .
C18 C17 N15' C18' -3(4) . .
C18 C17 N15' C19 -174(5) . .
O2 C22' N16' C23 175.4(19) . .
C24 C22' N16' C23 -6(3) . .
O2 C22' N16' C21 7(3) . .
C24 C22' N16' C21 -174(2) . .
N16 C23 N16' C22' 0(3) . .
N16 C23 N16' C21 167(5) . .
C22 C21 N16' C22' 4(2) . .
C22 C21 N16' C23 -163(4) . .
